data_4350531
loop_
_publ_author_name
'Ouellette, Wayne'
'Prosvirin, Andrey V.'
'Chieffo, Vincent'
'Dunbar, Kim R.'
'Hudson, Bruce'
'Zubieta, Jon'

_publ_section_title
;
 Solid-state coordination chemistry of the Cu/triazolate/X system (X = F-,
 Cl-, Br-, I-, OH-, and SO4(2-)).
;
_journal_issue 23
_journal_name_full 'Inorganic chemistry'
_journal_page_first 9346
_journal_page_last 9366
_journal_paper_doi 10.1021/ic061102e
_journal_volume 45
_journal_year 2006
_chemical_formula_sum 'C2 H2 Cu3 I2 N3'
_chemical_formula_weight 512.49
_space_group_IT_number 13
_space_group_name_Hall '-P 2yac'
_space_group_name_H-M_alt 'P 1 2/n 1'
_symmetry_cell_setting monoclinic
_symmetry_space_group_name_H-M 'P 1 2/n 1'
_atom_sites_solution_hydrogens geom
_atom_sites_solution_primary direct
_atom_sites_solution_secondary difmap
_audit_creation_method SHELXL-97
_cell_angle_alpha 90.00
_cell_angle_beta 98.896(2)
_cell_angle_gamma 90.00
_cell_formula_units_Z 4
_cell_length_a 9.7141(9)
_cell_length_b 4.0899(4)
_cell_length_c 21.067(2)
_cell_measurement_reflns_used 2965
_cell_measurement_temperature 90(2)
_cell_measurement_theta_max 28.27
_cell_measurement_theta_min 2.47
_cell_volume 826.92(14)
_computing_cell_refinement 'Bruker SMART'
_computing_data_collection 'Bruker SMART'
_computing_data_reduction 'Bruker SAINT'
_computing_molecular_graphics 'Bruker SHELXTL'
_computing_publication_material 'Bruker SHELXTL'
_computing_structure_refinement 'SHELXL-97 (Sheldrick, 1997)'
_computing_structure_solution 'SHELXS-97 (Sheldrick, 1990)'
_diffrn_ambient_temperature 90(2)
_diffrn_detector_area_resol_mean 512
_diffrn_measured_fraction_theta_full 0.998
_diffrn_measured_fraction_theta_max 0.998
_diffrn_measurement_device_type 'APEX CCD area detector'
_diffrn_measurement_method 'Phi and omega scans'
_diffrn_radiation_monochromator graphite
_diffrn_radiation_probe x-ray
_diffrn_radiation_type MoK\a
_diffrn_radiation_wavelength 0.71073
_diffrn_reflns_av_R_equivalents 0.0356
_diffrn_reflns_av_sigmaI/netI 0.0313
_diffrn_reflns_limit_h_max 12
_diffrn_reflns_limit_h_min -12
_diffrn_reflns_limit_k_max 5
_diffrn_reflns_limit_k_min -5
_diffrn_reflns_limit_l_max 28
_diffrn_reflns_limit_l_min -27
_diffrn_reflns_number 8197
_diffrn_reflns_theta_full 28.28
_diffrn_reflns_theta_max 28.28
_diffrn_reflns_theta_min 1.96
_diffrn_source 'fine-focus sealed tube'
_diffrn_standards_decay_% 0.001
_exptl_absorpt_coefficient_mu 15.036
_exptl_absorpt_correction_T_max 0.7530
_exptl_absorpt_correction_T_min 0.1529
_exptl_absorpt_correction_type multi-scan
_exptl_absorpt_process_details 'SADABS SHELXL-97 (SHELDRICK, 1997)'
_exptl_crystal_colour colorless
_exptl_crystal_density_diffrn 4.117
_exptl_crystal_density_meas 0
_exptl_crystal_density_method 'not measured'
_exptl_crystal_description plate
_exptl_crystal_F_000 912
_exptl_crystal_size_max 0.20
_exptl_crystal_size_mid 0.08
_exptl_crystal_size_min 0.02
_refine_diff_density_max 1.384
_refine_diff_density_min -1.111
_refine_diff_density_rms 0.240
_refine_ls_extinction_method none
_refine_ls_goodness_of_fit_ref 1.147
_refine_ls_hydrogen_treatment constr
_refine_ls_matrix_type full
_refine_ls_number_parameters 93
_refine_ls_number_reflns 2062
_refine_ls_number_restraints 0
_refine_ls_restrained_S_all 1.147
_refine_ls_R_factor_all 0.0352
_refine_ls_R_factor_gt 0.0310
_refine_ls_shift/su_max 0.000
_refine_ls_shift/su_mean 0.000
_refine_ls_structure_factor_coef Fsqd
_refine_ls_weighting_details 'calc w=1/[\s^2^(Fo^2^)+(0.0289P)^2^+3.5243P] where P=(Fo^2^+2Fc^2^)/3'
_refine_ls_weighting_scheme calc
_refine_ls_wR_factor_gt 0.0720
_refine_ls_wR_factor_ref 0.0739
_reflns_number_gt 1851
_reflns_number_total 2062
_reflns_threshold_expression >2sigma(I)
_cod_data_source_file ic061102esi20060619_105428.cif
_cod_data_source_block p2n_Compound_6_[Cu3(trz)I2]
_cod_depositor_comments
;
The following automatic conversions were performed:

data item '_symmetry_cell_setting' value 'Monoclinic' was changed to
'monoclinic' in accordance with the
/home/saulius/struct/COD-crude-data/automatic-downloads/DataCite-retrospective/ACS/depositions/lib/dictionaries/cif_core.dic
dictionary named 'cif_core.dic' version 2.4.2 last updated on
2011-04-26.

Automatic conversion script
Id: cif_fix_values 6909 2019-04-08 15:41:33Z antanas 
;
_cod_original_cell_volume 826.90(14)
_cod_original_sg_symbol_H-M P2/n
_cod_database_code 4350531

loop_
_symmetry_equiv_pos_as_xyz
'x, y, z'
'-x+1/2, y, -z+1/2'
'-x, -y, -z'
'x-1/2, -y, z-1/2'

loop_
_atom_site_label
_atom_site_type_symbol
_atom_site_fract_x
_atom_site_fract_y
_atom_site_fract_z
_atom_site_U_iso_or_equiv
_atom_site_adp_type
_atom_site_occupancy
_atom_site_symmetry_multiplicity
_atom_site_calc_flag
_atom_site_refinement_flags
I1 I -0.04259(4) 0.18172(8) 0.247130(16) 0.01060(10) Uani 1 1 d .
I2 I -0.20225(4) 0.68252(8) 0.413401(16) 0.01181(10) Uani 1 1 d .
Cu1 Cu 0.5000 1.0000 0.5000 0.0203(2) Uani 1 2 d S
Cu2 Cu 0.2500 0.5700(3) 0.2500 0.0170(2) Uani 1 2 d S
Cu3 Cu -0.02931(7) 0.67226(17) 0.33099(3) 0.01448(16) Uani 1 1 d .
Cu4 Cu -0.21624(8) 0.18079(16) 0.33449(3) 0.01546(16) Uani 1 1 d .
N1 N 0.3680(5) 0.8256(13) 0.4360(2) 0.0182(10) Uani 1 1 d .
N2 N 0.2767(5) 0.6303(12) 0.3394(2) 0.0141(9) Uani 1 1 d .
N3 N 0.1694(5) 0.7017(11) 0.3728(2) 0.0123(9) Uani 1 1 d .
C1 C 0.2275(6) 0.8154(14) 0.4294(3) 0.0168(12) Uani 1 1 d .
H1 H 0.1759 0.8827 0.4619 0.020 Uiso 1 1 calc R
C2 C 0.3925(6) 0.7049(14) 0.3786(3) 0.0155(11) Uani 1 1 d .
H2 H 0.4832 0.6769 0.3679 0.019 Uiso 1 1 calc R

loop_
_atom_site_aniso_label
_atom_site_aniso_U_11
_atom_site_aniso_U_22
_atom_site_aniso_U_33
_atom_site_aniso_U_23
_atom_site_aniso_U_13
_atom_site_aniso_U_12
I1 0.01343(18) 0.00762(17) 0.01104(17) -0.00041(12) 0.00285(13) -0.00052(12)
I2 0.01602(19) 0.00851(17) 0.01157(17) -0.00028(12) 0.00429(13) 0.00016(13)
Cu1 0.0190(5) 0.0255(6) 0.0143(5) -0.0028(4) -0.0041(4) -0.0057(4)
Cu2 0.0157(5) 0.0273(6) 0.0080(4) 0.000 0.0022(4) 0.000
Cu3 0.0123(3) 0.0155(3) 0.0157(3) -0.0019(3) 0.0021(3) -0.0009(3)
Cu4 0.0191(4) 0.0112(3) 0.0164(3) -0.0005(3) 0.0035(3) -0.0005(3)
N1 0.016(2) 0.026(3) 0.012(2) -0.003(2) -0.0003(19) -0.004(2)
N2 0.009(2) 0.017(2) 0.016(2) 0.0003(18) 0.0033(18) -0.0022(18)
N3 0.012(2) 0.017(2) 0.007(2) -0.0033(17) 0.0007(17) -0.0027(18)
C1 0.020(3) 0.020(3) 0.010(3) -0.004(2) 0.001(2) 0.001(2)
C2 0.015(3) 0.022(3) 0.010(2) 0.000(2) 0.003(2) 0.000(2)

loop_
_atom_type_symbol
_atom_type_description
_atom_type_scat_dispersion_real
_atom_type_scat_dispersion_imag
_atom_type_scat_source
C C 0.0033 0.0016 'International Tables Vol C Tables 4.2.6.8 and 6.1.1.4'
H H 0.0000 0.0000 'International Tables Vol C Tables 4.2.6.8 and 6.1.1.4'
N N 0.0061 0.0033 'International Tables Vol C Tables 4.2.6.8 and 6.1.1.4'
Cu Cu 0.3201 1.2651 'International Tables Vol C Tables 4.2.6.8 and 6.1.1.4'
I I -0.4742 1.8119 'International Tables Vol C Tables 4.2.6.8 and 6.1.1.4'

loop_
_geom_angle_atom_site_label_1
_geom_angle_atom_site_label_2
_geom_angle_atom_site_label_3
_geom_angle
_geom_angle_site_symmetry_1
_geom_angle_site_symmetry_3
Cu3 I1 Cu4 61.11(2) . .
Cu3 I1 Cu4 111.97(2) . 2_455
Cu4 I1 Cu4 81.96(3) . 2_455
Cu3 I1 Cu3 98.83(3) . 1_545
Cu4 I1 Cu3 61.66(2) . 1_545
Cu4 I1 Cu3 111.34(2) 2_455 1_545
Cu3 I2 Cu4 64.13(2) . 1_565
Cu3 I2 Cu4 62.64(2) . .
Cu4 I2 Cu4 102.31(3) 1_565 .
N1 Cu1 N1 179.999(1) 3_676 .
N2 Cu2 N2 164.9(3) . 2
N3 Cu3 I2 112.66(14) . .
N3 Cu3 I1 106.39(14) . .
I2 Cu3 I1 119.07(3) . .
N3 Cu3 Cu4 129.55(14) . .
I2 Cu3 Cu4 59.31(2) . .
I1 Cu3 Cu4 59.78(2) . .
N3 Cu3 I1 100.70(14) . 1_565
I2 Cu3 I1 116.81(3) . 1_565
I1 Cu3 I1 98.83(3) . 1_565
Cu4 Cu3 I1 128.24(3) . 1_565
N3 Cu3 Cu4 122.40(14) . 1_565
I2 Cu3 Cu4 58.35(2) . 1_565
I1 Cu3 Cu4 128.22(3) . 1_565
Cu4 Cu3 Cu4 96.38(3) . 1_565
I1 Cu3 Cu4 58.46(2) 1_565 1_565
I2 Cu4 I2 102.31(3) 1_545 .
I2 Cu4 I1 117.39(3) 1_545 .
I2 Cu4 I1 117.13(3) . .
I2 Cu4 I1 111.23(3) 1_545 2_455
I2 Cu4 I1 111.01(3) . 2_455
I1 Cu4 I1 98.04(3) . 2_455
I2 Cu4 Cu3 128.55(3) 1_545 .
I2 Cu4 Cu3 58.05(2) . .
I1 Cu4 Cu3 59.10(2) . .
I1 Cu4 Cu3 120.17(3) 2_455 .
I2 Cu4 Cu3 57.51(2) 1_545 1_545
I2 Cu4 Cu3 129.23(3) . 1_545
I1 Cu4 Cu3 59.88(2) . 1_545
I1 Cu4 Cu3 119.68(3) 2_455 1_545
Cu3 Cu4 Cu3 96.38(3) . 1_545
C1 N1 C2 102.1(5) . .
C1 N1 Cu1 131.4(4) . .
C2 N1 Cu1 126.1(4) . .
C2 N2 N3 105.6(4) . .
C2 N2 Cu2 129.0(4) . .
N3 N2 Cu2 122.9(3) . .
C1 N3 N2 106.5(5) . .
C1 N3 Cu3 131.9(4) . .
N2 N3 Cu3 121.2(3) . .
N3 C1 N1 112.8(5) . .
N3 C1 H1 123.6 . .
N1 C1 H1 123.6 . .
N2 C2 N1 112.9(5) . .
N2 C2 H2 123.5 . .
N1 C2 H2 123.5 . .

loop_
_geom_bond_atom_site_label_1
_geom_bond_atom_site_label_2
_geom_bond_distance
_geom_bond_site_symmetry_2
I1 Cu3 2.6632(8) .
I1 Cu4 2.6819(8) .
I1 Cu4 2.6832(8) 2_455
I1 Cu3 2.7219(8) 1_545
I2 Cu3 2.5962(8) .
I2 Cu4 2.6202(8) 1_565
I2 Cu4 2.6312(8) .
Cu1 N1 1.853(5) 3_676
Cu1 N1 1.853(5) .
Cu2 N2 1.877(5) .
Cu2 N2 1.877(5) 2
Cu3 N3 1.998(5) .
Cu3 Cu4 2.7174(10) .
Cu3 I1 2.7219(8) 1_565
Cu3 Cu4 2.7695(10) 1_565
Cu4 I2 2.6202(8) 1_545
Cu4 I1 2.6831(8) 2_455
Cu4 Cu3 2.7694(10) 1_545
N1 C1 1.352(8) .
N1 C2 1.360(7) .
N2 C2 1.324(7) .
N2 N3 1.376(7) .
N3 C1 1.321(7) .
C1 H1 0.9500 .
C2 H2 0.9500 .

loop_
_geom_torsion_atom_site_label_1
_geom_torsion_atom_site_label_2
_geom_torsion_atom_site_label_3
_geom_torsion_atom_site_label_4
_geom_torsion
_geom_torsion_site_symmetry_1
_geom_torsion_site_symmetry_4
Cu4 I2 Cu3 N3 115.14(15) 1_565 .
Cu4 I2 Cu3 N3 -123.69(15) . .
Cu4 I2 Cu3 I1 -119.27(4) 1_565 .
Cu4 I2 Cu3 I1 1.90(3) . .
Cu4 I2 Cu3 Cu4 -121.17(4) 1_565 .
Cu4 I2 Cu3 I1 -0.73(3) 1_565 1_565
Cu4 I2 Cu3 I1 120.44(4) . 1_565
Cu4 I2 Cu3 Cu4 121.17(4) . 1_565
Cu4 I1 Cu3 N3 126.64(15) . .
Cu4 I1 Cu3 N3 -166.60(14) 2_455 .
Cu3 I1 Cu3 N3 76.02(15) 1_545 .
Cu4 I1 Cu3 I2 -1.89(3) . .
Cu4 I1 Cu3 I2 64.86(4) 2_455 .
Cu3 I1 Cu3 I2 -52.51(4) 1_545 .
Cu4 I1 Cu3 Cu4 66.75(3) 2_455 .
Cu3 I1 Cu3 Cu4 -50.62(3) 1_545 .
Cu4 I1 Cu3 I1 -129.38(3) . 1_565
Cu4 I1 Cu3 I1 -62.63(3) 2_455 1_565
Cu3 I1 Cu3 I1 180.0 1_545 1_565
Cu4 I1 Cu3 Cu4 -72.84(4) . 1_565
Cu4 I1 Cu3 Cu4 -6.09(5) 2_455 1_565
Cu3 I1 Cu3 Cu4 -123.46(3) 1_545 1_565
Cu3 I2 Cu4 I2 128.00(3) . 1_545
Cu4 I2 Cu4 I2 180.0 1_565 1_545
Cu3 I2 Cu4 I1 -1.85(3) . .
Cu4 I2 Cu4 I1 50.15(4) 1_565 .
Cu3 I2 Cu4 I1 -113.26(3) . 2_455
Cu4 I2 Cu4 I1 -61.26(4) 1_565 2_455
Cu4 I2 Cu4 Cu3 52.00(3) 1_565 .
Cu3 I2 Cu4 Cu3 70.12(4) . 1_545
Cu4 I2 Cu4 Cu3 122.12(3) 1_565 1_545
Cu3 I1 Cu4 I2 -120.52(4) . 1_545
Cu4 I1 Cu4 I2 118.85(2) 2_455 1_545
Cu3 I1 Cu4 I2 -0.73(3) 1_545 1_545
Cu3 I1 Cu4 I2 1.83(3) . .
Cu4 I1 Cu4 I2 -118.79(2) 2_455 .
Cu3 I1 Cu4 I2 121.63(4) 1_545 .
Cu3 I1 Cu4 I1 120.46(3) . 2_455
Cu4 I1 Cu4 I1 -0.16(3) 2_455 2_455
Cu3 I1 Cu4 I1 -119.75(3) 1_545 2_455
Cu4 I1 Cu4 Cu3 -120.62(2) 2_455 .
Cu3 I1 Cu4 Cu3 119.79(3) 1_545 .
Cu3 I1 Cu4 Cu3 -119.79(3) . 1_545
Cu4 I1 Cu4 Cu3 119.59(2) 2_455 1_545
N3 Cu3 Cu4 I2 15.34(19) . 1_545
I2 Cu3 Cu4 I2 -79.88(4) . 1_545
I1 Cu3 Cu4 I2 102.05(4) . 1_545
I1 Cu3 Cu4 I2 178.58(3) 1_565 1_545
Cu4 Cu3 Cu4 I2 -127.01(3) 1_565 1_545
N3 Cu3 Cu4 I2 95.21(18) . .
I1 Cu3 Cu4 I2 -178.08(3) . .
I1 Cu3 Cu4 I2 -101.54(4) 1_565 .
Cu4 Cu3 Cu4 I2 -47.13(3) 1_565 .
N3 Cu3 Cu4 I1 -86.71(18) . .
I2 Cu3 Cu4 I1 178.08(3) . .
I1 Cu3 Cu4 I1 76.54(4) 1_565 .
Cu4 Cu3 Cu4 I1 130.94(3) 1_565 .
N3 Cu3 Cu4 I1 -167.54(18) . 2_455
I2 Cu3 Cu4 I1 97.25(3) . 2_455
I1 Cu3 Cu4 I1 -80.83(3) . 2_455
I1 Cu3 Cu4 I1 -4.29(6) 1_565 2_455
Cu4 Cu3 Cu4 I1 50.11(5) 1_565 2_455
N3 Cu3 Cu4 Cu3 -37.65(18) . 1_545
I2 Cu3 Cu4 Cu3 -132.87(3) . 1_545
I1 Cu3 Cu4 Cu3 49.06(3) . 1_545
I1 Cu3 Cu4 Cu3 125.59(3) 1_565 1_545
Cu4 Cu3 Cu4 Cu3 180.0 1_565 1_545
N1 Cu1 N1 C1 -83(29) 3_676 .
N1 Cu1 N1 C2 88(29) 3_676 .
N2 Cu2 N2 C2 -79.0(5) 2 .
N2 Cu2 N2 N3 80.3(4) 2 .
C2 N2 N3 C1 0.4(6) . .
Cu2 N2 N3 C1 -163.0(4) . .
C2 N2 N3 Cu3 174.0(4) . .
Cu2 N2 N3 Cu3 10.6(6) . .
I2 Cu3 N3 C1 -22.3(6) . .
I1 Cu3 N3 C1 -154.5(5) . .
Cu4 Cu3 N3 C1 -90.5(5) . .
I1 Cu3 N3 C1 102.9(5) 1_565 .
Cu4 Cu3 N3 C1 43.6(6) 1_565 .
I2 Cu3 N3 N2 165.9(3) . .
I1 Cu3 N3 N2 33.7(4) . .
Cu4 Cu3 N3 N2 97.8(4) . .
I1 Cu3 N3 N2 -68.9(4) 1_565 .
Cu4 Cu3 N3 N2 -128.2(4) 1_565 .
N2 N3 C1 N1 0.2(7) . .
Cu3 N3 C1 N1 -172.5(4) . .
C2 N1 C1 N3 -0.6(7) . .
Cu1 N1 C1 N3 172.6(4) . .
N3 N2 C2 N1 -0.8(7) . .
Cu2 N2 C2 N1 161.2(4) . .
C1 N1 C2 N2 0.8(7) . .
Cu1 N1 C2 N2 -172.8(4) . .
